data_7033638
loop_
_publ_author_name
'Haiges, R.'
'B\'elanger-Chabot, G'
'Kaplan, S. M.'
'Christe, K. O.'

_publ_section_title
;
 Synthesis and structural characterization of
 3,5-dinitro-1,2,4-triazolates.
;
_journal_issue 7
_journal_name_full 'Dalton transactions (Cambridge, England : 2003)'
_journal_page_first 2978
_journal_page_last 2988
_journal_paper_doi 10.1039/c4dt03583f
_journal_volume 44
_journal_year 2015
_chemical_formula_moiety 'C2 N5 O4, C5 H6 N, H2 O'
_chemical_formula_sum 'C7 H8 N6 O5'
_chemical_formula_weight 256.19
_chemical_name_common PyrDNT
_space_group_crystal_system monoclinic
_space_group_IT_number 15
_space_group_name_Hall '-C 2yc'
_space_group_name_H-M_alt 'C 1 2/c 1'
_symmetry_space_group_name_Hall '-C 2yc'
_symmetry_space_group_name_H-M 'C 1 2/c 1'
_atom_sites_solution_hydrogens mixed
_audit_update_record
;
2015-01-02 deposited with the CCDC.
2015-01-09 downloaded from the CCDC.
;
_cell_angle_alpha 90
_cell_angle_beta 111.9480(7)
_cell_angle_gamma 90
_cell_formula_units_Z 8
_cell_length_a 13.9051(6)
_cell_length_b 26.2532(12)
_cell_length_c 6.3689(3)
_cell_measurement_reflns_used 9969
_cell_measurement_temperature 100.(2)
_cell_measurement_theta_max 30.5439
_cell_measurement_theta_min 2.8128
_cell_volume 2156.48(17)
_computing_cell_refinement 'APEX2 v2014.1-1 (Bruker AXS)'
_computing_data_collection 'Bruker Instrument Service v2012.12.0.3'
_computing_data_reduction 'SAINT V8.34A (Bruker AXS, 2013)'
_computing_publication_material 'SHELXTL XLMP 2014/1 (Bruker AXS)'
_computing_structure_refinement 'SHELXTL XLMP 2014/1 (Bruker AXS)'
_computing_structure_solution 'SHELXTL XT 2014/1 (Bruker AXS)'
_diffrn_ambient_temperature 100.(2)
_diffrn_detector_area_resol_mean 8.3333
_diffrn_measured_fraction_theta_full 0.990
_diffrn_measured_fraction_theta_max 0.990
_diffrn_measurement_device_type 'Bruker APEX II CCD'
_diffrn_measurement_method 'omega- and phi-scans'
_diffrn_radiation_monochromator 'TRIUMPH curved-crystal'
_diffrn_radiation_type 'MoK\a '
_diffrn_radiation_wavelength 0.71073
_diffrn_reflns_av_R_equivalents 0.0274
_diffrn_reflns_av_unetI/netI 0.0156
_diffrn_reflns_limit_h_max 19
_diffrn_reflns_limit_h_min -19
_diffrn_reflns_limit_k_max 36
_diffrn_reflns_limit_k_min -37
_diffrn_reflns_limit_l_max 9
_diffrn_reflns_limit_l_min -9
_diffrn_reflns_number 26448
_diffrn_reflns_theta_full 30.55
_diffrn_reflns_theta_max 30.55
_diffrn_reflns_theta_min 1.55
_diffrn_source 'fine-focus tube'
_exptl_absorpt_coefficient_mu 0.136
_exptl_absorpt_correction_T_max 0.97
_exptl_absorpt_correction_T_min 0.89
_exptl_absorpt_correction_type multi-scan
_exptl_absorpt_process_details 'Bruker SADABS V2012/1'
_exptl_crystal_colour 'clear orange'
_exptl_crystal_density_diffrn 1.578
_exptl_crystal_density_method 'not measured'
_exptl_crystal_description prism
_exptl_crystal_F_000 1056
_exptl_crystal_size_max 0.485
_exptl_crystal_size_mid 0.361
_exptl_crystal_size_min 0.200
_refine_diff_density_max 0.400
_refine_diff_density_min -0.271
_refine_ls_extinction_method none
_refine_ls_goodness_of_fit_ref 1.064
_refine_ls_hydrogen_treatment mixed
_refine_ls_matrix_type full
_refine_ls_number_parameters 174
_refine_ls_number_reflns 3279
_refine_ls_number_restraints 0
_refine_ls_restrained_S_all 1.064
_refine_ls_R_factor_all 0.0425
_refine_ls_R_factor_gt 0.0345
_refine_ls_shift/su_max 0.000
_refine_ls_shift/su_mean 0.000
_refine_ls_structure_factor_coef Fsqd
_refine_ls_weighting_details 'w=1/[\s^2^(Fo^2^)+(0.0581P)^2^+0.7631P] where P=(Fo^2^+2Fc^2^)/3'
_refine_ls_weighting_scheme calc
_refine_ls_wR_factor_gt 0.0974
_refine_ls_wR_factor_ref 0.1042
_reflns_number_gt 2729
_reflns_number_total 3279
_reflns_threshold_expression 'I > 2\s(I)'
_cod_data_source_file c4dt03583f2.cif
_cod_data_source_block PyrDNT
_cod_depositor_comments 'Adding full bibliography for 7033635--7033643.cif.'
_cod_database_code 7033638

loop_
_space_group_symop_operation_xyz
'x, y, z'
'-x, y, -z+1/2'
'x+1/2, y+1/2, z'
'-x+1/2, y+1/2, -z+1/2'
'-x, -y, -z'
'x, -y, z-1/2'
'-x+1/2, -y+1/2, -z'
'x+1/2, -y+1/2, z-1/2'

loop_
_atom_site_type_symbol
_atom_site_label
_atom_site_fract_x
_atom_site_fract_y
_atom_site_fract_z
_atom_site_U_iso_or_equiv
_atom_site_adp_type
_atom_site_calc_flag
_atom_site_refinement_flags_adp
_atom_site_refinement_flags_occupancy
_atom_site_refinement_flags_posn
_atom_site_occupancy
C C1 0.24371(7) 0.33320(3) 0.23954(14) 0.01535(17) Uani d . . . 1
C C2 0.24375(6) 0.40971(3) 0.24424(14) 0.01510(17) Uani d . . . 1
C C3 0.04673(7) 0.34465(3) 0.62966(15) 0.02008(18) Uani d . . . 1
H H3 0.0787 0.326 0.5456 0.024 Uiso calc U . R 1
C C4 0.04841(7) 0.39712(4) 0.62805(16) 0.02154(19) Uani d . . . 1
H H4 0.0821 0.4149 0.545 0.026 Uiso calc U . R 1
C C5 0 0.42351(5) 0.75 0.0216(3) Uani d T P S 1
H H5 0 0.4597 0.75 0.026 Uiso calc U P R 1
C C6 0.57873(7) 0.40782(3) 0.72123(14) 0.01873(18) Uani d . . . 1
H H6 0.6331 0.4265 0.7009 0.022 Uiso calc U . R 1
C C7 0.58060(7) 0.35528(3) 0.72116(14) 0.01768(17) Uani d . . . 1
H H7 0.6362 0.3375 0.7017 0.021 Uiso calc U . R 1
C C8 0.5 0.32875(5) 0.75 0.0173(2) Uani d T P S 1
H H8 0.5 0.2926 0.75 0.021 Uiso calc U P R 1
N N1 0.18551(6) 0.37115(3) 0.26559(13) 0.01647(16) Uani d . . . 1
N N2 0.32959(6) 0.34592(3) 0.20560(13) 0.01778(16) Uani d . . . 1
N N3 0.32984(6) 0.39769(3) 0.20870(13) 0.01712(16) Uani d . . . 1
N N4 0.21586(6) 0.28019(3) 0.24785(12) 0.01905(17) Uani d . . . 1
N N5 0.21609(6) 0.46257(3) 0.25740(13) 0.01876(16) Uani d . . . 1
N N6 0 0.31993(4) 0.75 0.0186(2) Uani d T P S 1
H H1 0 0.2869(7) 0.75 0.022 Uiso d U P S 1
N N7 0.5 0.43253(4) 0.75 0.0185(2) Uani d T P S 1
H H2 0.5 0.4661(7) 0.75 0.022 Uiso d U P S 1
O O1 0.13107(6) 0.27141(3) 0.25770(14) 0.03168(19) Uani d . . . 1
O O2 0.27825(6) 0.24766(3) 0.24498(14) 0.03254(19) Uani d . . . 1
O O3 0.13245(6) 0.47157(3) 0.27208(14) 0.02777(18) Uani d . . . 1
O O4 0.27912(6) 0.49495(3) 0.25281(14) 0.02775(18) Uani d . . . 1
O O1W 0.5 0.28002(4) 0.25 0.0246(2) Uani d T P S 1
H H1W 0.4460(10) 0.2985(5) 0.235(2) 0.029 Uiso d U . . 1
O O2W 0.5 0.46591(3) 0.25 0.01942(19) Uani d T P S 1
H H2W 0.5513(9) 0.4477(5) 0.263(2) 0.023 Uiso d U . . 1

loop_
_atom_site_aniso_label
_atom_site_aniso_U_11
_atom_site_aniso_U_22
_atom_site_aniso_U_33
_atom_site_aniso_U_12
_atom_site_aniso_U_13
_atom_site_aniso_U_23
C1 0.0164(4) 0.0135(4) 0.0160(4) -0.0013(3) 0.0059(3) 0.0004(3)
C2 0.0146(4) 0.0143(4) 0.0174(4) -0.0006(3) 0.0071(3) -0.0002(3)
C3 0.0186(4) 0.0205(4) 0.0228(4) 0.0027(3) 0.0097(3) -0.0008(3)
C4 0.0197(4) 0.0199(4) 0.0277(5) 0.0005(3) 0.0118(4) 0.0055(3)
C5 0.0184(6) 0.0136(5) 0.0319(7) 0 0.0084(5) 0
C6 0.0229(4) 0.0178(4) 0.0166(4) -0.0042(3) 0.0086(3) 0.0001(3)
C7 0.0198(4) 0.0171(4) 0.0185(4) 0.0002(3) 0.0100(3) -0.0009(3)
C8 0.0213(6) 0.0126(5) 0.0203(5) 0 0.0102(5) 0
N1 0.0157(3) 0.0149(3) 0.0195(3) -0.0010(2) 0.0074(3) 0.0004(2)
N2 0.0180(3) 0.0153(3) 0.0218(4) -0.0002(3) 0.0095(3) -0.0001(3)
N3 0.0171(3) 0.0148(3) 0.0218(3) -0.0007(3) 0.0099(3) -0.0002(3)
N4 0.0234(4) 0.0151(3) 0.0174(3) -0.0030(3) 0.0062(3) 0.0007(3)
N5 0.0198(4) 0.0145(3) 0.0238(4) 0.0000(3) 0.0102(3) 0.0002(3)
N6 0.0190(5) 0.0120(5) 0.0230(5) 0 0.0059(4) 0
N7 0.0273(6) 0.0111(4) 0.0158(5) 0 0.0066(4) 0
O1 0.0351(4) 0.0219(4) 0.0451(5) -0.0113(3) 0.0231(4) -0.0026(3)
O2 0.0335(4) 0.0153(3) 0.0465(5) 0.0045(3) 0.0122(4) 0.0019(3)
O3 0.0244(4) 0.0209(3) 0.0438(4) 0.0040(3) 0.0195(3) -0.0006(3)
O4 0.0299(4) 0.0155(3) 0.0429(4) -0.0056(3) 0.0195(3) -0.0006(3)
O1W 0.0221(5) 0.0129(4) 0.0428(6) 0 0.0169(4) 0
O2W 0.0168(4) 0.0128(4) 0.0313(5) 0 0.0120(4) 0

loop_
_atom_type_symbol
_atom_type_description
_atom_type_scat_dispersion_real
_atom_type_scat_dispersion_imag
_atom_type_scat_source
C C 0.0033 0.0016 'International Tables Vol C Tables 4.2.6.8 and 6.1.1.4'
H H 0.0000 0.0000 'International Tables Vol C Tables 4.2.6.8 and 6.1.1.4'
N N 0.0061 0.0033 'International Tables Vol C Tables 4.2.6.8 and 6.1.1.4'
O O 0.0106 0.0060 'International Tables Vol C Tables 4.2.6.8 and 6.1.1.4'

loop_
_geom_angle_atom_site_label_1
_geom_angle_atom_site_label_2
_geom_angle_atom_site_label_3
_geom_angle_site_symmetry_1
_geom_angle
N1 C1 N2 . 117.10(8)
N1 C1 N4 . 121.99(8)
N2 C1 N4 . 120.91(8)
N1 C2 N3 . 117.00(8)
N1 C2 N5 . 122.38(7)
N3 C2 N5 . 120.61(7)
N6 C3 C4 . 120.04(8)
N6 C3 H3 . 120.0
C4 C3 H3 . 120.0
C3 C4 C5 . 118.80(8)
C3 C4 H4 . 120.6
C5 C4 H4 . 120.6
C4 C5 C4 2_556 120.12(12)
C4 C5 H5 2_556 119.9
C4 C5 H5 . 119.9
N7 C6 C7 . 119.97(8)
N7 C6 H6 . 120.0
C7 C6 H6 . 120.0
C6 C7 C8 . 119.02(8)
C6 C7 H7 . 120.5
C8 C7 H7 . 120.5
C7 C8 C7 2_656 119.80(11)
C7 C8 H8 2_656 120.1
C7 C8 H8 . 120.1
C1 N1 C2 . 97.73(7)
C1 N2 N3 . 104.22(7)
C2 N3 N2 . 103.95(7)
O2 N4 O1 . 124.82(8)
O2 N4 C1 . 117.97(8)
O1 N4 C1 . 117.21(8)
O3 N5 O4 . 125.08(8)
O3 N5 C2 . 117.96(7)
O4 N5 C2 . 116.96(7)
C3 N6 C3 2_556 122.19(11)
C3 N6 H1 2_556 118.90(5)
C3 N6 H1 . 118.91(5)
C6 N7 C6 2_656 122.23(11)
C6 N7 H2 2_656 118.89(5)
C6 N7 H2 . 118.88(5)

loop_
_geom_bond_atom_site_label_1
_geom_bond_atom_site_label_2
_geom_bond_site_symmetry_2
_geom_bond_distance
C1 N1 . 1.3324(11)
C1 N2 . 1.3331(11)
C1 N4 . 1.4509(11)
C2 N1 . 1.3347(10)
C2 N3 . 1.3365(11)
C2 N5 . 1.4509(11)
C3 N6 . 1.3429(10)
C3 C4 . 1.3777(13)
C3 H3 . 0.95
C4 C5 . 1.3882(11)
C4 H4 . 0.95
C5 C4 2_556 1.3882(11)
C5 H5 . 0.95
C6 N7 . 1.3426(10)
C6 C7 . 1.3797(12)
C6 H6 . 0.95
C7 C8 . 1.3889(10)
C7 H7 . 0.95
C8 C7 2_656 1.3889(10)
C8 H8 . 0.95
N2 N3 . 1.3592(11)
N4 O2 . 1.2225(11)
N4 O1 . 1.2257(11)
N5 O3 . 1.2241(10)
N5 O4 . 1.2290(10)
N6 C3 2_556 1.3428(10)
N6 H1 . 0.866(18)
N7 C6 2_656 1.3426(10)
N7 H2 . 0.880(18)
O1W H1W . 0.868(13)
O2W H2W . 0.837(12)
